data_1564973
loop_
_publ_author_name
'Bori, Jugal'
'Mahata, Satyajit'
'Manivannan, Vadivelu'

_publ_section_title
;
 A new route for the synthesis of
 2,4-bis(2-pyridyl)-6-(pyridyl)pyrimidines: Synthesis and characterization
 of Co(II), Ni(II) complexes of 2,4,6-tris(2-pyridyl)pyrimidine
;
_journal_name_full 'Inorganica Chimica Acta'
_journal_page_first 119506
_journal_paper_doi 10.1016/j.ica.2020.119506
_journal_volume 506
_journal_year 2020
_chemical_formula_sum 'C76 H52 N24 Ni2 O13'
_chemical_formula_weight 1626.80
_space_group_IT_number 2
_space_group_name_Hall '-P 1'
_space_group_name_H-M_alt 'P -1'
_symmetry_cell_setting triclinic
_symmetry_space_group_name_H-M 'P -1'
_atom_sites_solution_hydrogens geom
_atom_sites_solution_primary direct
_atom_sites_solution_secondary difmap
_audit_creation_method SHELXL-97
_cell_angle_alpha 97.758(4)
_cell_angle_beta 103.528(5)
_cell_angle_gamma 90.351(5)
_cell_formula_units_Z 1
_cell_length_a 8.7983(6)
_cell_length_b 13.6714(7)
_cell_length_c 15.8434(8)
_cell_measurement_reflns_used 6085
_cell_measurement_temperature 293(2)
_cell_measurement_theta_max 27.3120
_cell_measurement_theta_min 3.4360
_cell_volume 1834.49(19)
_computing_structure_refinement 'SHELXL-97 (Sheldrick, 1997)'
_computing_structure_solution 'SHELXS-97 (Sheldrick, 1990)'
_diffrn_ambient_temperature 293(2)
_diffrn_measured_fraction_theta_full 0.997
_diffrn_measured_fraction_theta_max 0.997
_diffrn_measurement_device_type 'SuperNova, Single source at offset, Eos'
_diffrn_radiation_monochromator graphite
_diffrn_radiation_source 'fine-focus sealed tube'
_diffrn_radiation_type MoK\a
_diffrn_radiation_wavelength 0.71073
_diffrn_reflns_av_R_equivalents 0.0231
_diffrn_reflns_av_sigmaI/netI 0.0371
_diffrn_reflns_limit_h_max 11
_diffrn_reflns_limit_h_min -11
_diffrn_reflns_limit_k_max 16
_diffrn_reflns_limit_k_min -17
_diffrn_reflns_limit_l_max 18
_diffrn_reflns_limit_l_min -19
_diffrn_reflns_number 15524
_diffrn_reflns_theta_full 26.50
_diffrn_reflns_theta_max 26.50
_diffrn_reflns_theta_min 2.92
_exptl_absorpt_coefficient_mu 0.596
_exptl_absorpt_correction_T_max 1.00000
_exptl_absorpt_correction_T_min 0.76875
_exptl_absorpt_correction_type multi-scan
_exptl_crystal_colour brown
_exptl_crystal_density_diffrn 1.473
_exptl_crystal_density_method 'not measured'
_exptl_crystal_description block
_exptl_crystal_F_000 836.0
_exptl_crystal_size_max 0.8
_exptl_crystal_size_mid 0.5
_exptl_crystal_size_min 0.2
_refine_diff_density_max 0.789
_refine_diff_density_min -0.492
_refine_diff_density_rms 0.075
_refine_ls_extinction_method none
_refine_ls_goodness_of_fit_ref 1.003
_refine_ls_hydrogen_treatment mixed
_refine_ls_matrix_type full
_refine_ls_number_parameters 543
_refine_ls_number_reflns 7594
_refine_ls_number_restraints 0
_refine_ls_restrained_S_all 1.003
_refine_ls_R_factor_all 0.0835
_refine_ls_R_factor_gt 0.0670
_refine_ls_shift/su_max 0.000
_refine_ls_shift/su_mean 0.000
_refine_ls_structure_factor_coef Fsqd
_refine_ls_weighting_details 'calc w=1/[\s^2^(Fo^2^)+(0.0970P)^2^+2.8230P] where P=(Fo^2^+2Fc^2^)/3'
_refine_ls_weighting_scheme calc
_refine_ls_wR_factor_gt 0.1835
_refine_ls_wR_factor_ref 0.1985
_reflns_number_gt 6009
_reflns_number_total 7594
_reflns_threshold_expression >2sigma(I)
_cod_data_source_file ICA-2020-506-119506.cif
_cod_data_source_block compound-2
_cod_original_cell_volume 1834.48(18)
_cod_database_code 1564973

loop_
_symmetry_equiv_pos_as_xyz
'x, y, z'
'-x, -y, -z'

loop_
_atom_site_label
_atom_site_type_symbol
_atom_site_fract_x
_atom_site_fract_y
_atom_site_fract_z
_atom_site_U_iso_or_equiv
_atom_site_adp_type
_atom_site_occupancy
_atom_site_symmetry_multiplicity
_atom_site_calc_flag
_atom_site_refinement_flags
_atom_site_disorder_assembly
_atom_site_disorder_group
Ni1 Ni 0.56745(5) 0.25183(4) 0.23835(3) 0.04408(18) Uani 1 1 d . A 4
O1 O 0.1300(7) 0.7384(6) 0.9824(4) 0.157(3) Uani 1 1 d . B 4
O2 O -0.0800(9) 0.7107(11) 1.0118(5) 0.271(8) Uani 1 1 d . B 4
O3 O 0.1193(8) 0.3773(5) 0.5704(4) 0.140(2) Uani 1 1 d . C 4
O4 O 0.1126(14) 0.5424(9) 0.5384(7) 0.099(4) Uani 0.50 1 d P . 4
O5 O 0.4651(17) 0.0772(9) 0.4909(7) 0.157(5) Uani 0.653(17) 1 d P D 1
O6 O -0.0347(15) 0.8516(17) 0.9602(7) 0.505(18) Uani 1 1 d . B .
O7 O 0.128(2) 0.9580(10) 0.4565(10) 0.135(9) Uani 0.347(17) 1 d P D 2
O8 O 0.890(3) 0.5379(17) 0.9690(10) 0.123(10) Uani 0.234(12) 1 d P E 1
O9 O 0.555(11) -0.014(3) 0.504(2) 0.54(5) Uani 0.766(12) 1 d P . 2
N1 N 0.3650(3) 0.3212(2) 0.2639(2) 0.0456(7) Uani 1 1 d . . .
N2 N 0.6177(3) 0.2792(2) 0.3680(2) 0.0438(7) Uani 1 1 d . . .
N3 N 0.7995(4) 0.2023(2) 0.2735(2) 0.0484(7) Uani 1 1 d . . .
N4 N 0.7888(4) 0.2604(3) 0.5026(2) 0.0558(8) Uani 1 1 d . . .
N5 N 0.6278(5) 0.3775(3) 0.6810(3) 0.0742(11) Uani 1 1 d . A .
N6 N 0.4625(4) 0.1070(2) 0.2175(2) 0.0471(7) Uani 1 1 d . . .
N7 N 0.5064(4) 0.2221(2) 0.1085(2) 0.0444(7) Uani 1 1 d . . .
N8 N 0.6439(4) 0.3822(2) 0.1983(2) 0.0482(7) Uani 1 1 d . . .
N9 N 0.3742(4) 0.1172(3) -0.0169(2) 0.0547(8) Uani 1 1 d . . .
N10 N 0.3885(5) 0.2300(3) -0.2104(3) 0.0705(11) Uani 1 1 d . A .
N11 N 0.0111(8) 0.7634(9) 0.9874(4) 0.148(4) Uani 1 1 d . . .
N12 N 0.003(3) 0.4572(7) 0.5116(12) 0.346(13) Uani 1 1 d . . .
C1 C 0.2391(5) 0.3427(3) 0.2055(3) 0.0539(10) Uani 1 1 d . A .
H1 H 0.2339 0.3243 0.1462 0.065 Uiso 1 1 calc R . .
C2 C 0.1157(5) 0.3917(4) 0.2300(3) 0.0651(12) Uani 1 1 d . . .
H2 H 0.0288 0.4055 0.1877 0.078 Uiso 1 1 calc R A .
C3 C 0.1228(5) 0.4192(4) 0.3163(3) 0.0700(13) Uani 1 1 d . A .
H3 H 0.0410 0.4525 0.3338 0.084 Uiso 1 1 calc R . .
C4 C 0.2522(5) 0.3977(4) 0.3779(3) 0.0611(11) Uani 1 1 d . . .
H4 H 0.2589 0.4163 0.4374 0.073 Uiso 1 1 calc R A .
C5 C 0.3717(4) 0.3481(3) 0.3499(3) 0.0463(8) Uani 1 1 d . A .
C6 C 0.5139(4) 0.3211(3) 0.4094(3) 0.0458(8) Uani 1 1 d . A .
C7 C 0.5435(4) 0.3367(3) 0.4981(2) 0.0437(8) Uani 1 1 d . . .
H7 H 0.4724 0.3678 0.5270 0.052 Uiso 1 1 calc R A .
C8 C 0.6821(4) 0.3048(3) 0.5437(3) 0.0477(9) Uani 1 1 d . A .
C9 C 0.7521(4) 0.2507(3) 0.4147(3) 0.0455(8) Uani 1 1 d . A .
C10 C 0.8584(4) 0.2094(3) 0.3601(3) 0.0474(9) Uani 1 1 d . A .
C11 C 1.0083(5) 0.1832(3) 0.3960(3) 0.0601(11) Uani 1 1 d . . .
H11 H 1.0468 0.1899 0.4565 0.072 Uiso 1 1 calc R A .
C12 C 1.0991(5) 0.1471(4) 0.3404(4) 0.0688(13) Uani 1 1 d . A .
H12 H 1.2000 0.1277 0.3626 0.083 Uiso 1 1 calc R . .
C13 C 1.0400(5) 0.1398(4) 0.2521(4) 0.0679(13) Uani 1 1 d . . .
H13 H 1.1008 0.1162 0.2136 0.082 Uiso 1 1 calc R A .
C14 C 0.8894(5) 0.1677(3) 0.2204(3) 0.0568(10) Uani 1 1 d . A .
H14 H 0.8496 0.1622 0.1601 0.068 Uiso 1 1 calc R . .
C15 C 0.7214(5) 0.3205(3) 0.6410(3) 0.0542(10) Uani 1 1 d . . .
C16 C 0.8478(5) 0.2786(4) 0.6859(3) 0.0639(11) Uani 1 1 d . A .
H16 H 0.9100 0.2394 0.6562 0.077 Uiso 1 1 calc R . .
C17 C 0.8833(7) 0.2944(5) 0.7751(3) 0.0799(16) Uani 1 1 d . . .
H17 H 0.9698 0.2654 0.8065 0.096 Uiso 1 1 calc R A .
C18 C 0.7942(7) 0.3516(4) 0.8180(3) 0.0777(15) Uani 1 1 d . A .
H18 H 0.8186 0.3630 0.8790 0.093 Uiso 1 1 calc R . .
C19 C 0.6657(7) 0.3929(5) 0.7698(3) 0.0823(16) Uani 1 1 d . . .
H19 H 0.6033 0.4326 0.7991 0.099 Uiso 1 1 calc R A .
C20 C 0.4439(5) 0.0516(3) 0.2772(3) 0.0546(10) Uani 1 1 d . A .
H20 H 0.4864 0.0747 0.3361 0.066 Uiso 1 1 calc R . .
C21 C 0.3643(6) -0.0385(4) 0.2554(4) 0.0674(12) Uani 1 1 d . . .
H21 H 0.3540 -0.0757 0.2989 0.081 Uiso 1 1 calc R A .
C22 C 0.3003(6) -0.0730(4) 0.1691(4) 0.0722(13) Uani 1 1 d . A .
H22 H 0.2444 -0.1332 0.1531 0.087 Uiso 1 1 calc R . .
C23 C 0.3202(6) -0.0169(3) 0.1065(3) 0.0619(11) Uani 1 1 d . . .
H23 H 0.2793 -0.0391 0.0473 0.074 Uiso 1 1 calc R A .
C24 C 0.4017(5) 0.0725(3) 0.1328(3) 0.0469(9) Uani 1 1 d . A .
C25 C 0.4280(4) 0.1388(3) 0.0706(3) 0.0470(9) Uani 1 1 d . A .
C26 C 0.4036(5) 0.1864(3) -0.0661(3) 0.0459(8) Uani 1 1 d . A .
C27 C 0.4854(4) 0.2716(3) -0.0292(2) 0.0429(8) Uani 1 1 d . . .
H27 H 0.5064 0.3176 -0.0636 0.052 Uiso 1 1 calc R A .
C28 C 0.5361(4) 0.2886(3) 0.0595(3) 0.0474(9) Uani 1 1 d . A .
C29 C 0.6200(4) 0.3789(3) 0.1110(3) 0.0482(9) Uani 1 1 d . A .
C30 C 0.6713(5) 0.4556(3) 0.0743(3) 0.0632(11) Uani 1 1 d . . .
H30 H 0.6544 0.4519 0.0137 0.076 Uiso 1 1 calc R A .
C31 C 0.7476(6) 0.5374(4) 0.1283(4) 0.0740(14) Uani 1 1 d . A .
H31 H 0.7843 0.5891 0.1049 0.089 Uiso 1 1 calc R . .
C32 C 0.7685(5) 0.5410(3) 0.2176(4) 0.0681(13) Uani 1 1 d . . .
H32 H 0.8179 0.5960 0.2553 0.082 Uiso 1 1 calc R A .
C33 C 0.7162(5) 0.4634(3) 0.2502(3) 0.0583(11) Uani 1 1 d . A .
H33 H 0.7311 0.4666 0.3106 0.070 Uiso 1 1 calc R . .
C34 C 0.3408(5) 0.1674(3) -0.1621(3) 0.0505(9) Uani 1 1 d . . .
C35 C 0.2420(7) 0.0893(3) -0.1973(3) 0.0690(13) Uani 1 1 d . A .
H35 H 0.2107 0.0478 -0.1619 0.083 Uiso 1 1 calc R . .
C36 C 0.1893(8) 0.0727(4) -0.2856(4) 0.093(2) Uani 1 1 d . . .
H36 H 0.1210 0.0190 -0.3114 0.112 Uiso 1 1 calc R A .
C37 C 0.2353(7) 0.1339(4) -0.3373(3) 0.0804(15) Uani 1 1 d . A .
H37 H 0.1998 0.1221 -0.3980 0.096 Uiso 1 1 calc R . .
C38 C 0.3345(7) 0.2126(4) -0.2979(3) 0.0767(14) Uani 1 1 d . . .
H38 H 0.3654 0.2551 -0.3325 0.092 Uiso 1 1 calc R A .

loop_
_atom_site_aniso_label
_atom_site_aniso_U_11
_atom_site_aniso_U_22
_atom_site_aniso_U_33
_atom_site_aniso_U_23
_atom_site_aniso_U_13
_atom_site_aniso_U_12
Ni1 0.0378(3) 0.0486(3) 0.0468(3) 0.0059(2) 0.0125(2) 0.0068(2)
O1 0.108(4) 0.255(8) 0.135(5) 0.072(5) 0.052(4) 0.090(5)
O2 0.101(5) 0.61(2) 0.129(6) 0.194(10) 0.005(4) -0.011(8)
O3 0.156(5) 0.141(5) 0.111(4) -0.007(4) 0.020(4) -0.039(4)
O4 0.124(7) 0.083(7) 0.075(5) -0.020(5) 0.015(5) -0.079(6)
O5 0.273(14) 0.106(8) 0.098(6) 0.021(6) 0.052(7) 0.013(8)
O6 0.305(14) 0.92(4) 0.160(8) -0.188(15) -0.064(9) 0.43(2)
O7 0.20(2) 0.064(8) 0.116(12) 0.029(7) -0.031(11) 0.010(9)
O8 0.18(2) 0.140(19) 0.050(10) 0.011(10) 0.030(11) -0.062(16)
O9 1.36(17) 0.17(2) 0.135(11) 0.032(12) 0.25(4) 0.33(3)
N1 0.0367(16) 0.0506(18) 0.0493(18) 0.0049(14) 0.0106(13) 0.0061(13)
N2 0.0352(15) 0.0475(17) 0.0486(17) 0.0061(14) 0.0100(13) 0.0045(13)
N3 0.0398(16) 0.0484(18) 0.061(2) 0.0108(15) 0.0172(15) 0.0071(14)
N4 0.0478(19) 0.062(2) 0.057(2) 0.0122(17) 0.0075(16) 0.0062(16)
N5 0.080(3) 0.085(3) 0.056(2) 0.010(2) 0.013(2) -0.003(2)
N6 0.0448(17) 0.0485(18) 0.0518(18) 0.0096(14) 0.0170(14) 0.0111(14)
N7 0.0402(16) 0.0445(17) 0.0512(18) 0.0066(14) 0.0161(14) 0.0074(13)
N8 0.0377(16) 0.0481(18) 0.058(2) 0.0056(15) 0.0111(14) 0.0052(13)
N9 0.060(2) 0.0489(19) 0.058(2) 0.0059(16) 0.0211(17) 0.0089(16)
N10 0.083(3) 0.066(2) 0.061(2) 0.0130(19) 0.013(2) 0.002(2)
N11 0.076(4) 0.285(11) 0.066(4) -0.003(5) -0.001(3) 0.058(6)
N12 0.79(4) 0.087(6) 0.312(17) -0.005(11) 0.44(2) -0.014(17)
C1 0.043(2) 0.063(3) 0.054(2) 0.0092(19) 0.0072(18) 0.0074(18)
C2 0.043(2) 0.083(3) 0.067(3) 0.013(2) 0.007(2) 0.019(2)
C3 0.049(2) 0.091(4) 0.072(3) 0.007(3) 0.021(2) 0.024(2)
C4 0.048(2) 0.080(3) 0.055(2) 0.001(2) 0.0167(19) 0.015(2)
C5 0.0389(19) 0.052(2) 0.050(2) 0.0068(17) 0.0152(16) 0.0055(16)
C6 0.0412(19) 0.048(2) 0.048(2) 0.0060(16) 0.0120(16) 0.0032(16)
C7 0.0385(18) 0.052(2) 0.0415(19) 0.0073(16) 0.0103(15) 0.0073(15)
C8 0.042(2) 0.052(2) 0.048(2) 0.0079(17) 0.0096(16) -0.0012(16)
C9 0.0395(19) 0.044(2) 0.052(2) 0.0063(16) 0.0088(16) 0.0018(15)
C10 0.0387(19) 0.046(2) 0.058(2) 0.0112(17) 0.0109(17) 0.0053(16)
C11 0.043(2) 0.065(3) 0.072(3) 0.015(2) 0.008(2) 0.0110(19)
C12 0.042(2) 0.075(3) 0.091(4) 0.015(3) 0.018(2) 0.020(2)
C13 0.051(2) 0.070(3) 0.093(4) 0.014(3) 0.037(3) 0.020(2)
C14 0.053(2) 0.054(2) 0.069(3) 0.008(2) 0.025(2) 0.0086(19)
C15 0.052(2) 0.059(2) 0.050(2) 0.0131(19) 0.0072(18) -0.0088(19)
C16 0.057(3) 0.079(3) 0.055(3) 0.018(2) 0.008(2) 0.001(2)
C17 0.074(3) 0.107(4) 0.058(3) 0.031(3) 0.002(3) -0.013(3)
C18 0.086(4) 0.095(4) 0.049(3) 0.016(3) 0.006(3) -0.019(3)
C19 0.098(4) 0.097(4) 0.050(3) 0.007(3) 0.016(3) -0.002(3)
C20 0.055(2) 0.056(2) 0.060(2) 0.0166(19) 0.023(2) 0.0125(19)
C21 0.076(3) 0.056(3) 0.082(3) 0.023(2) 0.036(3) 0.010(2)
C22 0.081(3) 0.047(2) 0.092(4) 0.007(2) 0.028(3) -0.003(2)
C23 0.066(3) 0.050(2) 0.070(3) 0.000(2) 0.021(2) 0.000(2)
C24 0.049(2) 0.042(2) 0.053(2) 0.0052(16) 0.0184(17) 0.0101(16)
C25 0.043(2) 0.051(2) 0.050(2) 0.0050(17) 0.0166(17) 0.0112(16)
C26 0.048(2) 0.044(2) 0.049(2) 0.0076(16) 0.0156(17) 0.0097(16)
C27 0.0445(19) 0.0409(19) 0.046(2) 0.0107(15) 0.0132(16) 0.0047(15)
C28 0.0406(19) 0.049(2) 0.057(2) 0.0131(17) 0.0163(17) 0.0124(16)
C29 0.0390(19) 0.044(2) 0.064(2) 0.0139(18) 0.0139(17) 0.0095(15)
C30 0.058(3) 0.064(3) 0.073(3) 0.026(2) 0.017(2) 0.010(2)
C31 0.059(3) 0.052(3) 0.112(4) 0.027(3) 0.011(3) 0.000(2)
C32 0.051(2) 0.048(2) 0.100(4) 0.013(2) 0.004(2) 0.0036(19)
C33 0.042(2) 0.055(2) 0.073(3) 0.005(2) 0.007(2) 0.0058(18)
C34 0.057(2) 0.047(2) 0.048(2) 0.0067(17) 0.0145(18) 0.0084(18)
C35 0.096(4) 0.053(3) 0.052(3) 0.008(2) 0.007(2) -0.017(2)
C36 0.130(5) 0.069(3) 0.062(3) 0.007(3) -0.009(3) -0.028(3)
C37 0.108(4) 0.071(3) 0.052(3) 0.011(2) -0.002(3) 0.007(3)
C38 0.095(4) 0.069(3) 0.064(3) 0.020(2) 0.008(3) 0.003(3)

loop_
_atom_type_symbol
_atom_type_description
_atom_type_scat_dispersion_real
_atom_type_scat_dispersion_imag
_atom_type_scat_source
C C 0.0033 0.0016 'International Tables Vol C Tables 4.2.6.8 and 6.1.1.4'
H H 0.0000 0.0000 'International Tables Vol C Tables 4.2.6.8 and 6.1.1.4'
N N 0.0061 0.0033 'International Tables Vol C Tables 4.2.6.8 and 6.1.1.4'
O O 0.0106 0.0060 'International Tables Vol C Tables 4.2.6.8 and 6.1.1.4'
Ni Ni 0.3393 1.1124 'International Tables Vol C Tables 4.2.6.8 and 6.1.1.4'

loop_
_geom_angle_atom_site_label_1
_geom_angle_atom_site_label_2
_geom_angle_atom_site_label_3
_geom_angle
_geom_angle_site_symmetry_1
_geom_angle_site_symmetry_3
N2 Ni1 N7 177.14(12) . .
N2 Ni1 N1 77.20(12) . .
N7 Ni1 N1 100.73(12) . .
N2 Ni1 N8 104.65(13) . .
N7 Ni1 N8 77.26(13) . .
N1 Ni1 N8 91.19(12) . .
N2 Ni1 N3 77.51(13) . .
N7 Ni1 N3 104.64(13) . .
N1 Ni1 N3 154.53(13) . .
N8 Ni1 N3 92.31(12) . .
N2 Ni1 N6 100.61(13) . .
N7 Ni1 N6 77.46(13) . .
N1 Ni1 N6 93.59(12) . .
N8 Ni1 N6 154.72(13) . .
N3 Ni1 N6 93.93(12) . .
N12 O4 N12 57.1(13) 2_566 .
C1 N1 C5 118.5(3) . .
C1 N1 Ni1 127.4(3) . .
C5 N1 Ni1 114.1(2) . .
C9 N2 C6 119.4(3) . .
C9 N2 Ni1 120.1(3) . .
C6 N2 Ni1 120.4(3) . .
C14 N3 C10 118.3(4) . .
C14 N3 Ni1 127.9(3) . .
C10 N3 Ni1 113.8(2) . .
C9 N4 C8 116.5(3) . .
C15 N5 C19 117.4(5) . .
C20 N6 C24 118.2(4) . .
C20 N6 Ni1 128.0(3) . .
C24 N6 Ni1 113.7(2) . .
C25 N7 C28 119.9(3) . .
C25 N7 Ni1 119.9(3) . .
C28 N7 Ni1 120.1(3) . .
C29 N8 C33 118.4(4) . .
C29 N8 Ni1 114.3(3) . .
C33 N8 Ni1 127.3(3) . .
C25 N9 C26 116.7(4) . .
C38 N10 C34 117.8(4) . .
O1 N11 O2 121.3(13) . .
O1 N11 O6 118.0(13) . .
O2 N11 O6 120.6(11) . .
O4 N12 N12 74(3) 2_566 2_566
O4 N12 O4 122.9(13) 2_566 .
N12 N12 O4 48.6(17) 2_566 .
O4 N12 O3 140.2(13) 2_566 .
N12 N12 O3 145(3) 2_566 .
O4 N12 O3 96.6(17) . .
N1 C1 C2 122.3(4) . .
C3 C2 C1 119.2(4) . .
C2 C3 C4 119.5(4) . .
C3 C4 C5 118.9(4) . .
N1 C5 C4 121.6(4) . .
N1 C5 C6 114.8(3) . .
C4 C5 C6 123.6(4) . .
N2 C6 C7 121.3(3) . .
N2 C6 C5 113.4(3) . .
C7 C6 C5 125.3(3) . .
C6 C7 C8 117.4(3) . .
N4 C8 C7 122.1(4) . .
N4 C8 C15 118.0(4) . .
C7 C8 C15 119.8(4) . .
N2 C9 N4 123.2(3) . .
N2 C9 C10 113.3(3) . .
N4 C9 C10 123.4(3) . .
N3 C10 C11 122.6(4) . .
N3 C10 C9 114.9(3) . .
C11 C10 C9 122.4(4) . .
C12 C11 C10 118.3(4) . .
C13 C12 C11 119.3(4) . .
C12 C13 C14 119.5(4) . .
N3 C14 C13 121.9(4) . .
N5 C15 C16 122.5(4) . .
N5 C15 C8 117.6(4) . .
C16 C15 C8 119.9(4) . .
C15 C16 C17 119.3(5) . .
C18 C17 C16 120.4(5) . .
C17 C18 C19 118.6(5) . .
N5 C19 C18 121.9(6) . .
N6 C20 C21 122.5(4) . .
C22 C21 C20 119.4(4) . .
C21 C22 C23 118.7(5) . .
C22 C23 C24 119.0(5) . .
N6 C24 C23 122.3(4) . .
N6 C24 C25 114.6(3) . .
C23 C24 C25 123.1(4) . .
N7 C25 N9 122.8(4) . .
N7 C25 C24 114.1(3) . .
N9 C25 C24 123.0(4) . .
C27 C26 N9 121.8(4) . .
C27 C26 C34 119.8(3) . .
N9 C26 C34 118.4(4) . .
C26 C27 C28 118.3(3) . .
N7 C28 C27 120.5(4) . .
N7 C28 C29 113.7(3) . .
C27 C28 C29 125.8(4) . .
N8 C29 C30 121.5(4) . .
N8 C29 C28 114.5(3) . .
C30 C29 C28 124.0(4) . .
C31 C30 C29 119.4(5) . .
C30 C31 C32 118.6(5) . .
C33 C32 C31 119.5(5) . .
N8 C33 C32 122.5(5) . .
C35 C34 N10 123.2(4) . .
C35 C34 C26 119.5(4) . .
N10 C34 C26 117.2(4) . .
C34 C35 C36 118.1(5) . .
C35 C36 C37 120.8(5) . .
C38 C37 C36 118.6(5) . .
N10 C38 C37 121.5(5) . .

loop_
_geom_bond_atom_site_label_1
_geom_bond_atom_site_label_2
_geom_bond_distance
_geom_bond_site_symmetry_2
Ni1 N2 1.980(3) .
Ni1 N7 1.985(3) .
Ni1 N1 2.119(3) .
Ni1 N8 2.126(3) .
Ni1 N3 2.127(3) .
Ni1 N6 2.131(3) .
O1 N11 1.120(7) .
O2 N11 1.235(12) .
O3 N12 1.72(2) .
O4 N12 1.13(3) 2_566
O4 N12 1.457(18) .
O6 N11 1.37(2) .
O9 O9 1.03(15) 2_656
N1 C1 1.329(5) .
N1 C5 1.351(5) .
N2 C9 1.331(5) .
N2 C6 1.333(5) .
N3 C14 1.328(5) .
N3 C10 1.339(5) .
N4 C9 1.341(5) .
N4 C8 1.364(5) .
N5 C15 1.344(6) .
N5 C19 1.354(6) .
N6 C20 1.326(5) .
N6 C24 1.342(5) .
N7 C25 1.320(5) .
N7 C28 1.334(5) .
N8 C29 1.345(5) .
N8 C33 1.347(5) .
N9 C25 1.347(5) .
N9 C26 1.364(5) .
N10 C38 1.345(6) .
N10 C34 1.348(6) .
N12 O4 1.13(3) 2_566
N12 N12 1.27(2) 2_566
C1 C2 1.384(6) .
C2 C3 1.355(7) .
C3 C4 1.378(6) .
C4 C5 1.381(5) .
C5 C6 1.462(5) .
C6 C7 1.356(5) .
C7 C8 1.371(5) .
C8 C15 1.484(6) .
C9 C10 1.481(5) .
C10 C11 1.379(6) .
C11 C12 1.369(6) .
C12 C13 1.363(7) .
C13 C14 1.378(6) .
C15 C16 1.348(6) .
C16 C17 1.361(7) .
C17 C18 1.342(8) .
C18 C19 1.379(8) .
C20 C21 1.375(6) .
C21 C22 1.368(7) .
C22 C23 1.374(7) .
C23 C24 1.377(6) .
C24 C25 1.480(5) .
C26 C27 1.352(5) .
C26 C34 1.478(5) .
C27 C28 1.358(5) .
C28 C29 1.473(6) .
C29 C30 1.387(6) .
C30 C31 1.377(7) .
C31 C32 1.378(8) .
C32 C33 1.363(7) .
C34 C35 1.345(6) .
C35 C36 1.355(7) .
C36 C37 1.368(8) .
C37 C38 1.364(7) .
